data_7044086
loop_
_publ_author_name
'Colina-Vegas, Legna'
'Luna, Liany'
'Plutin, Ana'
'Castellano, Eduardo'
'Cominetti, Marcia Regina'
'Batista, Alzir A.'

_publ_section_title
;
 Ru(II)-arene acylthioureas complexes: DNA/HSA-binding, anti-migration and
 cell death in a triple negative breast tumor cell line
;
_journal_name_full 'Dalton Trans.'
_journal_paper_doi 10.1039/C7DT01801K
_journal_year 2017
_chemical_formula_moiety 'C21 H24 Cl2 N2 O Ru S3'
_chemical_formula_sum 'C21 H24 Cl2 N2 O Ru S3'
_chemical_formula_weight 588.57
_space_group_crystal_system triclinic
_space_group_IT_number 2
_space_group_name_Hall '-P 1'
_space_group_name_H-M_alt 'P -1'
_symmetry_space_group_name_Hall '-P 1'
_symmetry_space_group_name_H-M 'P -1'
_atom_sites_solution_hydrogens mixed
_audit_creation_method SHELXL-2014/6
_audit_update_record
;
2017-08-30 deposited with the CCDC.
2017-09-01 downloaded from the CCDC.
;
_cell_angle_alpha 96.796(2)
_cell_angle_beta 103.806(3)
_cell_angle_gamma 91.132(2)
_cell_formula_units_Z 4
_cell_length_a 10.0900(3)
_cell_length_b 15.2550(6)
_cell_length_c 16.3190(8)
_cell_measurement_reflns_used 20507
_cell_measurement_temperature 293(2)
_cell_measurement_theta_max 25.99
_cell_measurement_theta_min 2.59
_cell_volume 2419.16(17)
_computing_cell_refinement 'APEX2 v2014.5-0 (Bruker AXS)'
_computing_data_collection 'APEX2 v2014.5-0 (Bruker AXS)'
_computing_data_reduction 'SAINT V8.34A (Bruker AXS Inc., 2013)'
_computing_publication_material 'WinGX publication routines (Farrugia, 2012)'
_computing_structure_refinement 'SHELXL-2014/6 (Sheldrick, 2014)'
_computing_structure_solution 'SHELXT-2014 (Sheldrick, 2014)'
_diffrn_ambient_temperature 293(2)
_diffrn_detector 'CCD plate'
_diffrn_detector_area_resol_mean 9
_diffrn_measured_fraction_theta_full 0.998
_diffrn_measured_fraction_theta_max 0.998
_diffrn_measurement_device_type 'Enraf-Nonius CAD4 Diffractometer'
_diffrn_measurement_method \w/2\q
_diffrn_orient_matrix_type 'by Bruker AXS Collect from scalepack cell'
_diffrn_radiation_monochromator graphite
_diffrn_radiation_probe x-ray
_diffrn_radiation_type MoK\a
_diffrn_radiation_wavelength 0.71073
_diffrn_reflns_av_R_equivalents 0.0530
_diffrn_reflns_av_unetI/netI 0.0635
_diffrn_reflns_Laue_measured_fraction_full 0.998
_diffrn_reflns_Laue_measured_fraction_max 0.998
_diffrn_reflns_limit_h_max 12
_diffrn_reflns_limit_h_min -12
_diffrn_reflns_limit_k_max 18
_diffrn_reflns_limit_k_min -18
_diffrn_reflns_limit_l_max 20
_diffrn_reflns_limit_l_min -20
_diffrn_reflns_number 20507
_diffrn_reflns_point_group_measured_fraction_full 0.998
_diffrn_reflns_point_group_measured_fraction_max 0.998
_diffrn_reflns_theta_full 25.242
_diffrn_reflns_theta_max 26.000
_diffrn_reflns_theta_min 2.584
_diffrn_source 'Enraf Nonius FR590'
_exptl_absorpt_coefficient_mu 1.144
_exptl_absorpt_correction_T_max 0.9458
_exptl_absorpt_correction_T_min 0.8567
_exptl_absorpt_correction_type gaussian
_exptl_absorpt_process_details
;
a grid of  8 x  8 x  8 =   512 sampling points was used
;
_exptl_crystal_colour red
_exptl_crystal_density_diffrn 1.616
_exptl_crystal_description plate
_exptl_crystal_F_000 1192
_exptl_crystal_size_max 0.195
_exptl_crystal_size_mid 0.161
_exptl_crystal_size_min 0.056
_refine_diff_density_max 0.874
_refine_diff_density_min -0.931
_refine_diff_density_rms 0.115
_refine_ls_extinction_coef 0.0054(6)
_refine_ls_extinction_expression Fc^*^=kFc[1+0.001xFc^2^\l^3^/sin(2\q)]^-1/4^
_refine_ls_extinction_method SHELXL
_refine_ls_goodness_of_fit_ref 1.053
_refine_ls_hydrogen_treatment constr
_refine_ls_matrix_type full
_refine_ls_number_parameters 550
_refine_ls_number_reflns 9502
_refine_ls_number_restraints 0
_refine_ls_restrained_S_all 1.053
_refine_ls_R_factor_all 0.0792
_refine_ls_R_factor_gt 0.0478
_refine_ls_shift/su_max 0.001
_refine_ls_shift/su_mean 0.000
_refine_ls_structure_factor_coef Fsqd
_refine_ls_weighting_details 'w=1/[\s^2^(Fo^2^)+(0.0804P)^2^+0.0557P] where P=(Fo^2^+2Fc^2^)/3'
_refine_ls_weighting_scheme calc
_refine_ls_wR_factor_gt 0.1232
_refine_ls_wR_factor_ref 0.1486
_reflns_Friedel_coverage 0.000
_reflns_number_gt 6468
_reflns_number_total 9502
_reflns_threshold_expression 'I > 2\s(I)'
_cod_data_source_file c7dt01801k2.cif
_cod_data_source_block shelx_CCDC2
_cod_database_code 7044086
_shelx_space_group_comment
;
The symmetry employed for this shelxl refinement is uniquely defined
by the following loop, which should always be used as a source of
symmetry information in preference to the above space-group names.
They are only intended as comments.
;
_shelxl_version_number 2014/6

loop_
_space_group_symop_operation_xyz
'x, y, z'
'-x, -y, -z'

loop_
_atom_site_label
_atom_site_type_symbol
_atom_site_fract_x
_atom_site_fract_y
_atom_site_fract_z
_atom_site_U_iso_or_equiv
_atom_site_adp_type
_atom_site_occupancy
_atom_site_site_symmetry_order
_atom_site_calc_flag
_atom_site_refinement_flags_posn
_atom_site_refinement_flags_adp
_atom_site_refinement_flags_occupancy
_atom_site_disorder_assembly
_atom_site_disorder_group
Ru1 Ru 0.16596(4) 0.14815(2) 0.60366(2) 0.03595(14) Uani 1 1 d . . . . .
Cl1A Cl 0.19752(13) 0.12700(8) 0.45926(8) 0.0466(3) Uani 1 1 d . . . . .
Cl2A Cl -0.06844(12) 0.18561(8) 0.54574(9) 0.0499(3) Uani 1 1 d . . . . .
S1A S 0.24850(13) 0.30016(8) 0.61941(8) 0.0443(3) Uani 1 1 d . . . . .
S2A S -0.14329(19) 0.35075(12) 0.24032(11) 0.0764(5) Uani 1 1 d . . . . .
S3A S 0.2724(3) 0.63915(16) 0.5340(2) 0.0851(11) Uani 0.582(7) 1 d . . P A 1
C9A' C 0.2724(3) 0.63915(16) 0.5340(2) 0.0851(11) Uani 0.418(7) 1 d . . P A 2
H9A' H 0.1776 0.6394 0.5227 0.102 Uiso 0.418(7) 1 calc R U P A 2
C9A C 0.5374(3) 0.5978(2) 0.5899(3) 0.0880(14) Uani 0.582(7) 1 d . . P A 3
H9A H 0.6169 0.5718 0.6153 0.106 Uiso 0.582(7) 1 calc R U P A 3
S3A' S 0.5374(3) 0.5978(2) 0.5899(3) 0.0880(14) Uani 0.418(7) 1 d . . P A 4
O1A O 0.0686(5) 0.4347(3) 0.3866(3) 0.0905(17) Uani 1 1 d . . . . .
N1A N 0.0913(4) 0.3205(3) 0.4657(3) 0.0499(11) Uani 1 1 d . . . . .
H1A H 0.0625 0.2672 0.4663 0.060 Uiso 1 1 d R U . . .
N2A N 0.2321(5) 0.4391(3) 0.5372(3) 0.0588(13) Uani 1 1 d . . . . .
H2A H 0.1979 0.4658 0.4939 0.071 Uiso 1 1 d R U . . .
C1A C 0.0378(6) 0.3585(3) 0.3941(4) 0.0539(14) Uani 1 1 d . . . . .
C9'A C 0.3396(5) 0.1321(3) 0.7085(3) 0.0403(11) Uani 1 1 d . . . . .
H9'A H 0.4202 0.1666 0.7298 0.048 Uiso 1 1 calc R U . . .
C2A C -0.0615(6) 0.3031(4) 0.3274(4) 0.0560(14) Uani 1 1 d . . . . .
C3A C -0.1031(7) 0.2166(4) 0.3203(4) 0.0723(19) Uani 1 1 d . . . . .
H3A H -0.0682 0.1790 0.3602 0.087 Uiso 1 1 calc R U . . .
C4'A C 0.3334(5) 0.0603(3) 0.6435(3) 0.0411(11) Uani 1 1 d . . . . .
C4A C -0.2059(8) 0.1906(5) 0.2450(5) 0.089(2) Uani 1 1 d . . . . .
H4A H -0.2476 0.1342 0.2303 0.107 Uiso 1 1 calc R U . . .
C5'A C 0.2057(5) 0.0095(3) 0.6128(3) 0.0442(12) Uani 1 1 d . . . . .
H5'A H 0.1979 -0.0373 0.5696 0.053 Uiso 1 1 calc R U . . .
C5A C -0.2360(7) 0.2565(4) 0.1975(4) 0.081(2) Uani 1 1 d . . . . .
H5A H -0.3016 0.2508 0.1460 0.097 Uiso 1 1 calc R U . . .
C6A C 0.1877(5) 0.3576(3) 0.5363(3) 0.0444(12) Uani 1 1 d . . . . .
C7A C 0.3376(7) 0.4872(4) 0.6062(4) 0.074(2) Uani 1 1 d . . . . .
H7A1 H 0.4147 0.4505 0.6217 0.089 Uiso 1 1 calc R U . . .
H7A2 H 0.3014 0.5020 0.6558 0.089 Uiso 1 1 calc R U . . .
C8'A C 0.2217(5) 0.1520(3) 0.7416(3) 0.0468(12) Uani 1 1 d . . . . .
H8'A H 0.2270 0.1998 0.7834 0.056 Uiso 1 1 calc R U . . .
C8A C 0.3833(6) 0.5705(3) 0.5772(4) 0.0573(14) Uani 1 1 d . . . . .
C10' C -0.0242(6) 0.1210(4) 0.7450(4) 0.0698(17) Uani 1 1 d . . . . .
H10D H -0.1036 0.1170 0.6984 0.105 Uiso 1 1 calc R U . . .
H10E H -0.0127 0.1798 0.7750 0.105 Uiso 1 1 calc R U . . .
H10F H -0.0354 0.0795 0.7830 0.105 Uiso 1 1 calc R U . . .
C1'A C 0.4518(5) 0.0380(4) 0.6056(3) 0.0499(13) Uani 1 1 d . . . . .
H1'A H 0.4143 0.0229 0.5442 0.060 Uiso 1 1 calc R U . . .
C10A C 0.5130(7) 0.6850(4) 0.5448(4) 0.0748(19) Uani 1 1 d . . . . .
H10H H 0.5856 0.7193 0.5376 0.090 Uiso 1 1 calc R U . A 3
C11A C 0.3869(8) 0.7062(4) 0.5183(5) 0.082(2) Uani 1 1 d . . . . .
H11A H 0.3644 0.7566 0.4921 0.098 Uiso 1 1 calc R U . A 1
C6'A C 0.0936(5) 0.0290(3) 0.6463(3) 0.0486(13) Uani 1 1 d . . . . .
H6'A H 0.0129 -0.0056 0.6254 0.058 Uiso 1 1 calc R U . . .
C7'A C 0.0993(5) 0.1004(3) 0.7118(3) 0.0481(12) Uani 1 1 d . . . . .
C3'A C 0.5577(6) 0.1120(5) 0.6168(4) 0.0746(18) Uani 1 1 d . . . . .
H3'1 H 0.6274 0.0928 0.5886 0.112 Uiso 1 1 calc R U . . .
H3'2 H 0.5980 0.1285 0.6763 0.112 Uiso 1 1 calc R U . . .
H3'3 H 0.5155 0.1620 0.5927 0.112 Uiso 1 1 calc R U . . .
C2'A C 0.5126(7) -0.0449(5) 0.6386(5) 0.084(2) Uani 1 1 d . . . . .
H2'1 H 0.5825 -0.0633 0.6104 0.126 Uiso 1 1 calc R U . . .
H2'2 H 0.4423 -0.0911 0.6276 0.126 Uiso 1 1 calc R U . . .
H2'3 H 0.5514 -0.0328 0.6987 0.126 Uiso 1 1 calc R U . . .
Ru2 Ru 0.17149(4) 0.63748(2) 0.12172(2) 0.03767(14) Uani 1 1 d . . . . .
Cl1B Cl -0.06320(12) 0.67833(8) 0.07065(9) 0.0492(3) Uani 1 1 d . . . . .
Cl2B Cl 0.19254(13) 0.62686(9) -0.02400(8) 0.0501(3) Uani 1 1 d . . . . .
S1B S 0.26132(13) 0.78808(8) 0.14195(9) 0.0464(3) Uani 1 1 d . . . . .
S2B S -0.18062(19) 0.87907(11) -0.20596(13) 0.0840(6) Uani 1 1 d . . . . .
S3B S 0.5013(3) 0.8211(2) 0.0115(3) 0.1021(15) Uani 0.477(6) 1 d . . P B 5
C9B' C 0.5013(3) 0.8211(2) 0.0115(3) 0.1021(15) Uani 0.523(6) 1 d . . P B 6
H9B' H 0.4263 0.7827 -0.0143 0.123 Uiso 0.523(6) 1 calc R U P B 6
C9B C 0.6645(2) 0.96531(16) 0.09883(16) 0.0600(8) Uani 0.477(6) 1 d . . P B 7
H9B H 0.6980 1.0196 0.1298 0.072 Uiso 0.477(6) 1 calc R U P B 7
S3B' S 0.6645(2) 0.96531(16) 0.09883(16) 0.0600(8) Uani 0.523(6) 1 d . . P B 8
O1B O 0.0671(4) 0.9431(3) -0.0754(3) 0.0681(12) Uani 1 1 d . . . . .
N1B N 0.0832(4) 0.8263(3) 0.0020(3) 0.0469(10) Uani 1 1 d . . . . .
H1B H 0.0396 0.7791 0.0070 0.056 Uiso 1 1 d R U . . .
N2B N 0.2660(4) 0.9249(3) 0.0577(3) 0.0500(11) Uani 1 1 d . . . . .
H2B H 0.2249 0.9586 0.0220 0.060 Uiso 1 1 d R U . . .
C4'B C 0.3367(5) 0.5462(3) 0.1530(3) 0.0470(12) Uani 1 1 d . . . . .
C1B C 0.0272(5) 0.8695(3) -0.0664(4) 0.0481(13) Uani 1 1 d . . . . .
C2B C -0.0865(5) 0.8223(3) -0.1292(3) 0.0485(13) Uani 1 1 d . . . . .
C5'B C 0.2070(5) 0.4978(3) 0.1202(3) 0.0476(13) Uani 1 1 d . . . . .
H5'B H 0.1963 0.4541 0.0739 0.057 Uiso 1 1 calc R U . . .
C3B C -0.1280(6) 0.7356(4) -0.1430(4) 0.0654(17) Uani 1 1 d . . . . .
H3B H -0.0879 0.6939 -0.1089 0.078 Uiso 1 1 calc R U . . .
C4B C -0.2386(7) 0.7154(4) -0.2147(4) 0.078(2) Uani 1 1 d . . . . .
H4B H -0.2800 0.6592 -0.2331 0.093 Uiso 1 1 calc R U . . .
C5B C -0.2766(7) 0.7865(4) -0.2530(5) 0.086(2) Uani 1 1 d . . . . .
H5B H -0.3488 0.7853 -0.3009 0.103 Uiso 1 1 calc R U . . .
C9'B C 0.3469(5) 0.6136(3) 0.2226(3) 0.0472(12) Uani 1 1 d . . . . .
H9'B H 0.4284 0.6470 0.2446 0.057 Uiso 1 1 calc R U . . .
C6B C 0.2012(5) 0.8498(3) 0.0625(3) 0.0419(11) Uani 1 1 d . . . . .
C8'B C 0.2337(5) 0.6303(3) 0.2588(3) 0.0495(13) Uani 1 1 d . . . . .
H8'B H 0.2429 0.6746 0.3044 0.059 Uiso 1 1 calc R U . . .
C7B C 0.4023(5) 0.9545(3) 0.1089(4) 0.0511(13) Uani 1 1 d . . . . .
H7B1 H 0.4110 0.9403 0.1663 0.061 Uiso 1 1 calc R U . . .
H7B2 H 0.4121 1.0183 0.1120 0.061 Uiso 1 1 calc R U . . .
C8B C 0.5167(5) 0.9137(3) 0.0746(3) 0.0467(12) Uani 1 1 d . . . . .
C7'B C 0.1097(5) 0.5827(3) 0.2280(3) 0.0485(12) Uani 1 1 d . . . . .
C10" C -0.0099(6) 0.6033(4) 0.2642(4) 0.0682(17) Uani 1 1 d . . . . .
H10A H -0.0919 0.5971 0.2192 0.102 Uiso 1 1 calc R U . . .
H10B H 0.0013 0.6629 0.2922 0.102 Uiso 1 1 calc R U . . .
H10C H -0.0164 0.5634 0.3044 0.102 Uiso 1 1 calc R U . . .
C10B C 0.7334(5) 0.8866(4) 0.0487(4) 0.0618(16) Uani 1 1 d . . . . .
H10G H 0.8254 0.8897 0.0483 0.074 Uiso 1 1 calc R U . B 7
C6'B C 0.0973(5) 0.5154(3) 0.1570(4) 0.0487(13) Uani 1 1 d . . . . .
H6'B H 0.0148 0.4831 0.1351 0.058 Uiso 1 1 calc R U . . .
C11B C 0.6517(7) 0.8186(4) 0.0089(5) 0.081(2) Uani 1 1 d . . . . .
H11B H 0.6842 0.7707 -0.0198 0.097 Uiso 1 1 calc R U . B 5
C1'B C 0.4528(5) 0.5260(4) 0.1103(4) 0.0627(16) Uani 1 1 d . . . . .
H1'B H 0.4136 0.5183 0.0488 0.075 Uiso 1 1 calc R U . . .
C2'B C 0.5077(7) 0.4380(5) 0.1337(5) 0.091(2) Uani 1 1 d . . . . .
H2'4 H 0.5720 0.4198 0.1009 0.136 Uiso 1 1 calc R U . . .
H2'5 H 0.4335 0.3943 0.1219 0.136 Uiso 1 1 calc R U . . .
H2'6 H 0.5523 0.4441 0.1932 0.136 Uiso 1 1 calc R U . . .
C3'B C 0.5648(6) 0.5972(5) 0.1290(5) 0.092(2) Uani 1 1 d . . . . .
H3'4 H 0.6320 0.5802 0.0980 0.137 Uiso 1 1 calc R U . . .
H3'5 H 0.6071 0.6056 0.1889 0.137 Uiso 1 1 calc R U . . .
H3'6 H 0.5270 0.6514 0.1121 0.137 Uiso 1 1 calc R U . . .

loop_
_atom_site_aniso_label
_atom_site_aniso_U_11
_atom_site_aniso_U_22
_atom_site_aniso_U_33
_atom_site_aniso_U_23
_atom_site_aniso_U_13
_atom_site_aniso_U_12
Ru1 0.0384(2) 0.0333(2) 0.0349(2) 0.00787(16) 0.00482(16) 0.00173(15)
Cl1A 0.0544(7) 0.0510(7) 0.0347(7) 0.0089(5) 0.0094(5) 0.0072(6)
Cl2A 0.0382(6) 0.0516(7) 0.0583(8) 0.0174(6) 0.0033(5) 0.0035(5)
S1A 0.0532(7) 0.0371(6) 0.0383(7) 0.0104(5) 0.0009(5) -0.0042(5)
S2A 0.0920(12) 0.0765(11) 0.0519(10) 0.0266(8) -0.0089(8) 0.0060(9)
S3A 0.0817(19) 0.0586(15) 0.125(3) 0.0355(16) 0.0329(17) -0.0017(12)
C9A' 0.0817(19) 0.0586(15) 0.125(3) 0.0355(16) 0.0329(17) -0.0017(12)
C9A 0.081(2) 0.074(2) 0.101(3) 0.0007(19) 0.0136(19) -0.0120(17)
S3A' 0.081(2) 0.074(2) 0.101(3) 0.0007(19) 0.0136(19) -0.0120(17)
O1A 0.120(4) 0.055(2) 0.077(3) 0.037(2) -0.025(3) -0.021(2)
N1A 0.056(3) 0.040(2) 0.047(3) 0.017(2) -0.004(2) -0.0042(19)
N2A 0.074(3) 0.038(2) 0.059(3) 0.018(2) 0.001(2) -0.005(2)
C1A 0.060(3) 0.049(3) 0.049(3) 0.017(3) 0.001(3) 0.001(3)
C9'A 0.038(2) 0.045(3) 0.035(3) 0.009(2) 0.001(2) 0.004(2)
C2A 0.058(3) 0.062(3) 0.047(3) 0.019(3) 0.004(3) 0.007(3)
C3A 0.087(4) 0.065(4) 0.052(4) 0.016(3) -0.013(3) -0.003(3)
C4'A 0.053(3) 0.036(2) 0.033(3) 0.010(2) 0.006(2) 0.010(2)
C4A 0.110(6) 0.069(4) 0.069(5) 0.006(4) -0.011(4) -0.016(4)
C5'A 0.057(3) 0.030(2) 0.041(3) 0.007(2) 0.002(2) 0.002(2)
C5A 0.086(5) 0.083(5) 0.052(4) 0.010(4) -0.022(3) 0.000(4)
C6A 0.048(3) 0.038(2) 0.045(3) 0.010(2) 0.006(2) 0.000(2)
C7A 0.093(5) 0.050(3) 0.063(4) 0.015(3) -0.012(3) -0.024(3)
C8'A 0.061(3) 0.041(3) 0.039(3) 0.015(2) 0.009(2) 0.006(2)
C8A 0.070(4) 0.040(3) 0.058(4) 0.001(3) 0.011(3) -0.010(3)
C10' 0.068(4) 0.079(4) 0.074(4) 0.023(4) 0.033(3) 0.009(3)
C1'A 0.048(3) 0.067(3) 0.033(3) 0.005(2) 0.006(2) 0.014(3)
C10A 0.074(4) 0.075(4) 0.076(5) 0.006(4) 0.025(4) -0.023(4)
C11A 0.092(5) 0.057(4) 0.108(6) 0.026(4) 0.038(5) -0.002(4)
C6'A 0.055(3) 0.042(3) 0.048(3) 0.017(2) 0.005(2) -0.004(2)
C7'A 0.055(3) 0.046(3) 0.048(3) 0.021(2) 0.014(2) 0.007(2)
C3'A 0.057(4) 0.099(5) 0.069(5) 0.003(4) 0.022(3) 0.001(3)
C2'A 0.094(5) 0.095(5) 0.072(5) 0.022(4) 0.025(4) 0.059(4)
Ru2 0.0374(2) 0.0393(2) 0.0353(2) 0.00726(17) 0.00560(16) 0.00367(16)
Cl1B 0.0361(6) 0.0561(7) 0.0572(8) 0.0207(6) 0.0083(5) 0.0043(5)
Cl2B 0.0571(7) 0.0592(7) 0.0345(7) 0.0077(6) 0.0105(5) 0.0102(6)
S1B 0.0465(7) 0.0447(7) 0.0444(8) 0.0092(6) 0.0027(6) -0.0033(5)
S2B 0.0880(12) 0.0633(10) 0.0830(13) 0.0272(9) -0.0226(10) 0.0086(9)
S3B 0.064(2) 0.087(2) 0.154(4) -0.024(2) 0.044(2) -0.0114(15)
C9B' 0.064(2) 0.087(2) 0.154(4) -0.024(2) 0.044(2) -0.0114(15)
C9B 0.0460(13) 0.0739(16) 0.0619(16) 0.0280(12) 0.0075(10) -0.0013(10)
S3B' 0.0460(13) 0.0739(16) 0.0619(16) 0.0280(12) 0.0075(10) -0.0013(10)
O1B 0.059(2) 0.058(2) 0.081(3) 0.032(2) -0.005(2) -0.0089(19)
N1B 0.038(2) 0.047(2) 0.053(3) 0.017(2) 0.0021(19) -0.0018(18)
N2B 0.047(2) 0.041(2) 0.059(3) 0.016(2) 0.004(2) -0.0017(19)
C4'B 0.054(3) 0.048(3) 0.037(3) 0.010(2) 0.004(2) 0.017(2)
C1B 0.040(3) 0.053(3) 0.057(3) 0.024(3) 0.012(2) 0.006(2)
C2B 0.042(3) 0.055(3) 0.050(3) 0.019(3) 0.007(2) 0.006(2)
C5'B 0.053(3) 0.042(3) 0.040(3) 0.006(2) -0.004(2) 0.007(2)
C3B 0.071(4) 0.059(4) 0.056(4) 0.019(3) -0.009(3) -0.003(3)
C4B 0.091(5) 0.070(4) 0.059(4) 0.010(3) -0.008(4) -0.005(4)
C5B 0.078(4) 0.079(4) 0.080(5) 0.015(4) -0.024(4) 0.006(4)
C9'B 0.050(3) 0.053(3) 0.033(3) 0.008(2) -0.001(2) 0.005(2)
C6B 0.044(3) 0.041(3) 0.040(3) 0.004(2) 0.009(2) 0.004(2)
C8'B 0.066(3) 0.053(3) 0.029(3) 0.008(2) 0.008(2) 0.010(3)
C7B 0.050(3) 0.047(3) 0.053(3) 0.004(3) 0.007(2) -0.006(2)
C8B 0.046(3) 0.043(3) 0.047(3) 0.013(2) 0.002(2) -0.003(2)
C7'B 0.056(3) 0.050(3) 0.045(3) 0.019(3) 0.017(2) 0.010(2)
C10" 0.080(4) 0.068(4) 0.073(4) 0.031(3) 0.037(3) 0.019(3)
C10B 0.040(3) 0.071(4) 0.080(4) 0.030(3) 0.017(3) 0.005(3)
C6'B 0.046(3) 0.043(3) 0.055(3) 0.017(3) 0.005(2) -0.001(2)
C11B 0.081(5) 0.062(4) 0.100(6) 0.005(4) 0.026(4) 0.007(4)
C1'B 0.047(3) 0.081(4) 0.061(4) 0.012(3) 0.011(3) 0.022(3)
C2'B 0.088(5) 0.105(5) 0.096(6) 0.032(5) 0.040(4) 0.057(4)
C3'B 0.049(4) 0.132(7) 0.100(6) 0.008(5) 0.033(4) 0.003(4)

loop_
_atom_type_symbol
_atom_type_description
_atom_type_scat_dispersion_real
_atom_type_scat_dispersion_imag
_atom_type_scat_source
C C 0.0033 0.0016 'International Tables Vol C Tables 4.2.6.8 and 6.1.1.4'
H H 0.0000 0.0000 'International Tables Vol C Tables 4.2.6.8 and 6.1.1.4'
Cl Cl 0.1484 0.1585 'International Tables Vol C Tables 4.2.6.8 and 6.1.1.4'
N N 0.0061 0.0033 'International Tables Vol C Tables 4.2.6.8 and 6.1.1.4'
O O 0.0106 0.0060 'International Tables Vol C Tables 4.2.6.8 and 6.1.1.4'
Ru Ru -1.2594 0.8363 'International Tables Vol C Tables 4.2.6.8 and 6.1.1.4'
S S 0.1246 0.1234 'International Tables Vol C Tables 4.2.6.8 and 6.1.1.4'

loop_
_geom_angle_atom_site_label_1
_geom_angle_atom_site_label_2
_geom_angle_atom_site_label_3
_geom_angle
C9'A Ru1 C5'A 68.26(17)
C9'A Ru1 C8'A 38.66(18)
C5'A Ru1 C8'A 80.45(19)
C9'A Ru1 C6'A 80.23(19)
C5'A Ru1 C6'A 37.15(19)
C8'A Ru1 C6'A 67.23(19)
C9'A Ru1 C4'A 37.87(17)
C5'A Ru1 C4'A 38.41(18)
C8'A Ru1 C4'A 69.15(18)
C6'A Ru1 C4'A 68.39(19)
C9'A Ru1 C7'A 68.49(18)
C5'A Ru1 C7'A 67.90(19)
C8'A Ru1 C7'A 37.11(18)
C6'A Ru1 C7'A 37.55(19)
C4'A Ru1 C7'A 81.51(18)
C9'A Ru1 S1A 86.22(13)
C5'A Ru1 S1A 150.03(13)
C8'A Ru1 S1A 89.42(13)
C6'A Ru1 S1A 155.39(15)
C4'A Ru1 S1A 111.65(13)
C7'A Ru1 S1A 118.08(14)
C9'A Ru1 Cl2A 152.76(14)
C5'A Ru1 Cl2A 117.82(13)
C8'A Ru1 Cl2A 114.22(14)
C6'A Ru1 Cl2A 90.73(14)
C4'A Ru1 Cl2A 156.22(13)
C7'A Ru1 Cl2A 88.70(13)
S1A Ru1 Cl2A 92.09(4)
C9'A Ru1 Cl1A 118.47(13)
C5'A Ru1 Cl1A 88.86(14)
C8'A Ru1 Cl1A 157.09(14)
C6'A Ru1 Cl1A 114.58(15)
C4'A Ru1 Cl1A 89.91(13)
C7'A Ru1 Cl1A 151.95(14)
S1A Ru1 Cl1A 89.93(5)
Cl2A Ru1 Cl1A 88.69(5)
C6A S1A Ru1 116.63(18)
C5A S2A C2A 91.5(3)
C11A S3A C8A 94.4(4)
C11A C9A' C8A 94.4(4)
C11A C9A' H9A' 132.8
C8A C9A' H9A' 132.8
C8A C9A C10A 96.2(4)
C8A C9A H9A 131.9
C10A C9A H9A 131.9
C8A S3A' C10A 96.2(4)
C1A N1A C6A 127.1(4)
C1A N1A H1A 116.5
C6A N1A H1A 116.4
C6A N2A C7A 124.4(4)
C6A N2A H2A 117.8
C7A N2A H2A 117.8
O1A C1A N1A 122.4(5)
O1A C1A C2A 121.9(5)
N1A C1A C2A 115.7(4)
C4'A C9'A C8'A 120.5(4)
C4'A C9'A Ru1 72.0(3)
C8'A C9'A Ru1 70.8(3)
C4'A C9'A H9'A 119.7
C8'A C9'A H9'A 119.7
Ru1 C9'A H9'A 130.1
C3A C2A C1A 131.3(5)
C3A C2A S2A 111.1(4)
C1A C2A S2A 117.5(4)
C2A C3A C4A 112.1(6)
C2A C3A H3A 124.0
C4A C3A H3A 124.0
C9'A C4'A C5'A 117.2(5)
C9'A C4'A C1'A 122.7(5)
C5'A C4'A C1'A 120.0(5)
C9'A C4'A Ru1 70.2(2)
C5'A C4'A Ru1 69.8(3)
C1'A C4'A Ru1 129.7(3)
C5A C4A C3A 112.2(6)
C5A C4A H4A 123.9
C3A C4A H4A 123.9
C6'A C5'A C4'A 121.4(5)
C6'A C5'A Ru1 72.1(3)
C4'A C5'A Ru1 71.7(2)
C6'A C5'A H5'A 119.3
C4'A C5'A H5'A 119.3
Ru1 C5'A H5'A 129.3
C4A C5A S2A 113.0(5)
C4A C5A H5A 123.5
S2A C5A H5A 123.5
N2A C6A N1A 117.5(4)
N2A C6A S1A 120.9(4)
N1A C6A S1A 121.6(3)
N2A C7A C8A 109.2(5)
N2A C7A H7A1 109.8
C8A C7A H7A1 109.8
N2A C7A H7A2 109.8
C8A C7A H7A2 109.8
H7A1 C7A H7A2 108.3
C7'A C8'A C9'A 121.1(5)
C7'A C8'A Ru1 73.2(3)
C9'A C8'A Ru1 70.6(3)
C7'A C8'A H8'A 119.4
C9'A C8'A H8'A 119.4
Ru1 C8'A H8'A 129.2
C7A C8A S3A' 122.1(5)
C7A C8A C9A 122.1(5)
C7A C8A S3A 121.3(5)
C7A C8A C9A' 121.3(5)
C7'A C10' H10D 109.5
C7'A C10' H10E 109.5
H10D C10' H10E 109.5
C7'A C10' H10F 109.5
H10D C10' H10F 109.5
H10E C10' H10F 109.5
C3'A C1'A C4'A 115.1(5)
C3'A C1'A C2'A 112.4(5)
C4'A C1'A C2'A 108.7(5)
C3'A C1'A H1'A 106.7
C4'A C1'A H1'A 106.7
C2'A C1'A H1'A 106.7
C11A C10A C9A 117.1(5)
C11A C10A S3A' 117.1(5)
C11A C10A H10H 121.4
C9A C10A H10H 121.4
C10A C11A S3A 115.5(5)
C10A C11A C9A' 115.5(5)
C10A C11A H11A 122.2
S3A C11A H11A 122.2
C5'A C6'A C7'A 121.7(5)
C5'A C6'A Ru1 70.7(3)
C7'A C6'A Ru1 72.4(3)
C5'A C6'A H6'A 119.2
C7'A C6'A H6'A 119.2
Ru1 C6'A H6'A 130.5
C8'A C7'A C6'A 118.0(5)
C8'A C7'A C10' 121.5(5)
C6'A C7'A C10' 120.4(5)
C8'A C7'A Ru1 69.7(3)
C6'A C7'A Ru1 70.1(3)
C10' C7'A Ru1 130.1(4)
C1'A C3'A H3'1 109.5
C1'A C3'A H3'2 109.5
H3'1 C3'A H3'2 109.5
C1'A C3'A H3'3 109.5
H3'1 C3'A H3'3 109.5
H3'2 C3'A H3'3 109.5
C1'A C2'A H2'1 109.5
C1'A C2'A H2'2 109.5
H2'1 C2'A H2'2 109.5
C1'A C2'A H2'3 109.5
H2'1 C2'A H2'3 109.5
H2'2 C2'A H2'3 109.5
C5'B Ru2 C9'B 68.49(18)
C5'B Ru2 C6'B 37.44(19)
C9'B Ru2 C6'B 80.33(19)
C5'B Ru2 C8'B 80.21(19)
C9'B Ru2 C8'B 37.93(19)
C6'B Ru2 C8'B 67.2(2)
C5'B Ru2 C4'B 38.57(18)
C9'B Ru2 C4'B 37.88(18)
C6'B Ru2 C4'B 68.6(2)
C8'B Ru2 C4'B 68.44(19)
C5'B Ru2 C7'B 68.3(2)
C9'B Ru2 C7'B 67.8(2)
C6'B Ru2 C7'B 38.0(2)
C8'B Ru2 C7'B 36.65(19)
C4'B Ru2 C7'B 81.24(19)
C5'B Ru2 S1B 149.37(14)
C9'B Ru2 S1B 86.64(14)
C6'B Ru2 S1B 157.23(16)
C8'B Ru2 S1B 91.16(14)
C4'B Ru2 S1B 110.98(15)
C7'B Ru2 S1B 119.51(15)
C5'B Ru2 Cl2B 88.99(15)
C9'B Ru2 Cl2B 119.73(15)
C6'B Ru2 Cl2B 114.43(16)
C8'B Ru2 Cl2B 157.60(14)
C4'B Ru2 Cl2B 90.92(14)
C7'B Ru2 Cl2B 152.18(15)
S1B Ru2 Cl2B 88.24(5)
C5'B Ru2 Cl1B 117.20(13)
C9'B Ru2 Cl1B 152.41(15)
C6'B Ru2 Cl1B 89.95(13)
C8'B Ru2 Cl1B 114.57(15)
C4'B Ru2 Cl1B 155.77(15)
C7'B Ru2 Cl1B 88.69(13)
S1B Ru2 Cl1B 93.17(4)
Cl2B Ru2 Cl1B 87.81(5)
C6B S1B Ru2 116.80(17)
C5B S2B C2B 91.1(3)
C11B S3B C8B 96.0(4)
C11B C9B' C8B 96.0(4)
C11B C9B' H9B' 132.0
C8B C9B' H9B' 132.0
C8B C9B C10B 93.3(3)
C8B C9B H9B 133.4
C10B C9B H9B 133.4
C8B S3B' C10B 93.3(3)
C6B N1B C1B 127.0(4)
C6B N1B H1B 116.4
C1B N1B H1B 116.6
C6B N2B C7B 124.6(4)
C6B N2B H2B 117.8
C7B N2B H2B 117.5
C9'B C4'B C5'B 117.3(5)
C9'B C4'B C1'B 123.3(5)
C5'B C4'B C1'B 119.3(5)
C9'B C4'B Ru2 70.3(3)
C5'B C4'B Ru2 69.5(3)
C1'B C4'B Ru2 129.2(4)
O1B C1B N1B 123.7(5)
O1B C1B C2B 120.7(5)
N1B C1B C2B 115.6(4)
C3B C2B C1B 130.6(5)
C3B C2B S2B 110.9(4)
C1B C2B S2B 118.2(4)
C6'B C5'B C4'B 121.0(5)
C6'B C5'B Ru2 71.9(3)
C4'B C5'B Ru2 71.9(3)
C6'B C5'B H5'B 119.5
C4'B C5'B H5'B 119.5
Ru2 C5'B H5'B 129.1
C2B C3B C4B 112.8(5)
C2B C3B H3B 123.6
C4B C3B H3B 123.6
C5B C4B C3B 111.9(6)
C5B C4B H4B 124.1
C3B C4B H4B 124.1
C4B C5B S2B 113.3(5)
C4B C5B H5B 123.4
S2B C5B H5B 123.4
C4'B C9'B C8'B 120.6(5)
C4'B C9'B Ru2 71.8(3)
C8'B C9'B Ru2 71.4(3)
C4'B C9'B H9'B 119.7
C8'B C9'B H9'B 119.7
Ru2 C9'B H9'B 129.5
N2B C6B N1B 116.9(4)
N2B C6B S1B 121.1(4)
N1B C6B S1B 122.0(4)
C7'B C8'B C9'B 121.9(5)
C7'B C8'B Ru2 72.9(3)
C9'B C8'B Ru2 70.6(3)
C7'B C8'B H8'B 119.0
C9'B C8'B H8'B 119.0
Ru2 C8'B H8'B 130.2
N2B C7B C8B 113.8(4)
N2B C7B H7B1 108.8
C8B C7B H7B1 108.8
N2B C7B H7B2 108.8
C8B C7B H7B2 108.8
H7B1 C7B H7B2 107.7
C7B C8B S3B' 119.0(4)
C7B C8B C9B 119.0(4)
C7B C8B S3B 124.7(4)
C7B C8B C9B' 124.7(4)
C8'B C7'B C6'B 118.1(5)
C8'B C7'B C10" 121.4(5)
C6'B C7'B C10" 120.5(5)
C8'B C7'B Ru2 70.5(3)
C6'B C7'B Ru2 69.6(3)
C10" C7'B Ru2 128.9(3)
C7'B C10" H10A 109.5
C7'B C10" H10B 109.5
H10A C10" H10B 109.5
C7'B C10" H10C 109.5
H10A C10" H10C 109.5
H10B C10" H10C 109.5
C11B C10B C9B 116.3(5)
C11B C10B S3B' 116.3(5)
C11B C10B H10G 121.9
C9B C10B H10G 121.9
C5'B C6'B C7'B 121.1(5)
C5'B C6'B Ru2 70.7(3)
C7'B C6'B Ru2 72.5(3)
C5'B C6'B H6'B 119.5
C7'B C6'B H6'B 119.5
Ru2 C6'B H6'B 130.0
C10B C11B S3B 117.8(6)
C10B C11B C9B' 117.8(6)
C10B C11B H11B 121.1
S3B C11B H11B 121.1
C3'B C1'B C4'B 114.9(5)
C3'B C1'B C2'B 111.7(5)
C4'B C1'B C2'B 108.2(5)
C3'B C1'B H1'B 107.2
C4'B C1'B H1'B 107.2
C2'B C1'B H1'B 107.2
C1'B C2'B H2'4 109.5
C1'B C2'B H2'5 109.5
H2'4 C2'B H2'5 109.5
C1'B C2'B H2'6 109.5
H2'4 C2'B H2'6 109.5
H2'5 C2'B H2'6 109.5
C1'B C3'B H3'4 109.5
C1'B C3'B H3'5 109.5
H3'4 C3'B H3'5 109.5
C1'B C3'B H3'6 109.5
H3'4 C3'B H3'6 109.5
H3'5 C3'B H3'6 109.5

loop_
_geom_bond_atom_site_label_1
_geom_bond_atom_site_label_2
_geom_bond_distance
Ru1 C9'A 2.177(4)
Ru1 C5'A 2.176(4)
Ru1 C8'A 2.179(5)
Ru1 C6'A 2.194(5)
Ru1 C4'A 2.201(4)
Ru1 C7'A 2.224(5)
Ru1 S1A 2.4120(12)
Ru1 Cl2A 2.4347(12)
Ru1 Cl1A 2.4372(13)
S1A C6A 1.700(5)
S2A C5A 1.681(7)
S2A C2A 1.714(5)
S3A C11A 1.613(7)
S3A C8A 1.640(6)
C9A' C11A 1.613(7)
C9A' C8A 1.640(6)
C9A' H9A' 0.9300
C9A C8A 1.560(6)
C9A C10A 1.590(7)
C9A H9A 0.9300
S3A' C8A 1.560(6)
S3A' C10A 1.590(7)
O1A C1A 1.224(6)
N1A C1A 1.366(6)
N1A C6A 1.371(6)
N1A H1A 0.8600
N2A C6A 1.310(6)
N2A C7A 1.463(7)
N2A H2A 0.8611
C1A C2A 1.460(7)
C9'A C4'A 1.421(7)
C9'A C8'A 1.442(7)
C9'A H9'A 0.9300
C2A C3A 1.360(8)
C3A C4A 1.414(8)
C3A H3A 0.9300
C4'A C5'A 1.440(7)
C4'A C1'A 1.498(7)
C4A C5A 1.338(9)
C4A H4A 0.9300
C5'A C6'A 1.392(7)
C5'A H5'A 0.9300
C5A H5A 0.9300
C7A C8A 1.508(7)
C7A H7A1 0.9700
C7A H7A2 0.9700
C8'A C7'A 1.402(7)
C8'A H8'A 0.9300
C10' C7'A 1.499(7)
C10' H10D 0.9600
C10' H10E 0.9600
C10' H10F 0.9600
C1'A C3'A 1.504(8)
C1'A C2'A 1.517(7)
C1'A H1'A 0.9800
C10A C11A 1.303(9)
C10A H10H 0.9300
C11A H11A 0.9300
C6'A C7'A 1.422(7)
C6'A H6'A 0.9300
C3'A H3'1 0.9600
C3'A H3'2 0.9600
C3'A H3'3 0.9600
C2'A H2'1 0.9600
C2'A H2'2 0.9600
C2'A H2'3 0.9600
Ru2 C5'B 2.167(5)
Ru2 C9'B 2.180(5)
Ru2 C6'B 2.182(5)
Ru2 C8'B 2.190(5)
Ru2 C4'B 2.199(4)
Ru2 C7'B 2.221(5)
Ru2 S1B 2.4092(13)
Ru2 Cl2B 2.4244(13)
Ru2 Cl1B 2.4352(12)
S1B C6B 1.694(5)
S2B C5B 1.690(7)
S2B C2B 1.716(5)
S3B C11B 1.529(8)
S3B C8B 1.628(6)
C9B' C11B 1.529(8)
C9B' C8B 1.628(6)
C9B' H9B' 0.9300
C9B C8B 1.612(5)
C9B C10B 1.633(7)
C9B H9B 0.9300
S3B' C8B 1.612(5)
S3B' C10B 1.633(7)
O1B C1B 1.222(6)
N1B C6B 1.364(6)
N1B C1B 1.374(6)
N1B H1B 0.8586
N2B C6B 1.327(6)
N2B C7B 1.459(6)
N2B H2B 0.8600
C4'B C9'B 1.421(7)
C4'B C5'B 1.442(7)
C4'B C1'B 1.518(7)
C1B C2B 1.455(7)
C2B C3B 1.356(7)
C5'B C6'B 1.396(7)
C5'B H5'B 0.9300
C3B C4B 1.409(8)
C3B H3B 0.9300
C4B C5B 1.334(9)
C4B H4B 0.9300
C5B H5B 0.9300
C9'B C8'B 1.420(7)
C9'B H9'B 0.9300
C8'B C7'B 1.387(7)
C8'B H8'B 0.9300
C7B C8B 1.513(7)
C7B H7B1 0.9700
C7B H7B2 0.9700
C7'B C6'B 1.433(7)
C7'B C10" 1.489(7)
C10" H10A 0.9600
C10" H10B 0.9600
C10" H10C 0.9600
C10B C11B 1.314(8)
C10B H10G 0.9300
C6'B H6'B 0.9300
C11B H11B 0.9300
C1'B C3'B 1.504(9)
C1'B C2'B 1.518(8)
C1'B H1'B 0.9800
C2'B H2'4 0.9600
C2'B H2'5 0.9600
C2'B H2'6 0.9600
C3'B H3'4 0.9600
C3'B H3'5 0.9600
C3'B H3'6 0.9600

loop_
_geom_torsion_atom_site_label_1
_geom_torsion_atom_site_label_2
_geom_torsion_atom_site_label_3
_geom_torsion_atom_site_label_4
_geom_torsion
C6A N1A C1A O1A -2.9(10)
C6A N1A C1A C2A 178.6(5)
O1A C1A C2A C3A 175.1(7)
N1A C1A C2A C3A -6.4(10)
O1A C1A C2A S2A -4.4(9)
N1A C1A C2A S2A 174.2(4)
C5A S2A C2A C3A 2.1(6)
C5A S2A C2A C1A -178.4(5)
C1A C2A C3A C4A 178.2(7)
S2A C2A C3A C4A -2.3(8)
C8'A C9'A C4'A C5'A 0.2(6)
Ru1 C9'A C4'A C5'A -53.3(4)
C8'A C9'A C4'A C1'A 178.7(4)
Ru1 C9'A C4'A C1'A 125.1(4)
C8'A C9'A C4'A Ru1 53.5(4)
C2A C3A C4A C5A 1.4(10)
C9'A C4'A C5'A C6'A -1.1(7)
C1'A C4'A C5'A C6'A -179.6(4)
Ru1 C4'A C5'A C6'A -54.6(4)
C9'A C4'A C5'A Ru1 53.5(4)
C1'A C4'A C5'A Ru1 -125.0(4)
C3A C4A C5A S2A 0.2(10)
C2A S2A C5A C4A -1.3(7)
C7A N2A C6A N1A -178.0(6)
C7A N2A C6A S1A 1.7(8)
C1A N1A C6A N2A 1.9(8)
C1A N1A C6A S1A -177.8(5)
Ru1 S1A C6A N2A -176.4(4)
Ru1 S1A C6A N1A 3.3(5)
C6A N2A C7A C8A 167.9(5)
C4'A C9'A C8'A C7'A 1.1(7)
Ru1 C9'A C8'A C7'A 55.2(4)
C4'A C9'A C8'A Ru1 -54.1(4)
N2A C7A C8A S3A' -131.9(5)
N2A C7A C8A C9A -131.9(5)
N2A C7A C8A S3A 50.6(8)
N2A C7A C8A C9A' 50.6(8)
C10A S3A' C8A C7A 178.3(6)
C10A C9A C8A C7A 178.3(6)
C11A S3A C8A C7A -178.7(6)
C11A C9A' C8A C7A -178.7(6)
C9'A C4'A C1'A C3'A -20.6(7)
C5'A C4'A C1'A C3'A 157.8(5)
Ru1 C4'A C1'A C3'A 70.0(6)
C9'A C4'A C1'A C2'A 106.5(6)
C5'A C4'A C1'A C2'A -75.1(6)
Ru1 C4'A C1'A C2'A -163.0(4)
C8A C9A C10A C11A 3.0(7)
C8A S3A' C10A C11A 3.0(7)
C8A S3A C11A C10A -1.5(7)
C8A C9A' C11A C10A -1.5(7)
C4'A C5'A C6'A C7'A 0.7(7)
Ru1 C5'A C6'A C7'A -53.7(4)
C4'A C5'A C6'A Ru1 54.4(4)
C9'A C8'A C7'A C6'A -1.4(7)
Ru1 C8'A C7'A C6'A 52.5(4)
C9'A C8'A C7'A C10' -179.3(4)
Ru1 C8'A C7'A C10' -125.3(5)
C9'A C8'A C7'A Ru1 -54.0(4)
C5'A C6'A C7'A C8'A 0.6(7)
Ru1 C6'A C7'A C8'A -52.3(4)
C5'A C6'A C7'A C10' 178.4(5)
Ru1 C6'A C7'A C10' 125.5(5)
C5'A C6'A C7'A Ru1 52.9(4)
C6B N1B C1B O1B -10.9(9)
C6B N1B C1B C2B 169.8(5)
O1B C1B C2B C3B 163.4(6)
N1B C1B C2B C3B -17.3(9)
O1B C1B C2B S2B -10.7(7)
N1B C1B C2B S2B 168.6(4)
C5B S2B C2B C3B 1.7(5)
C5B S2B C2B C1B 176.9(5)
C9'B C4'B C5'B C6'B -1.5(7)
C1'B C4'B C5'B C6'B -179.0(4)
Ru2 C4'B C5'B C6'B -54.8(4)
C9'B C4'B C5'B Ru2 53.3(4)
C1'B C4'B C5'B Ru2 -124.3(4)
C1B C2B C3B C4B -175.9(6)
S2B C2B C3B C4B -1.5(8)
C2B C3B C4B C5B 0.4(10)
C3B C4B C5B S2B 1.0(9)
C2B S2B C5B C4B -1.5(7)
C5'B C4'B C9'B C8'B 1.4(7)
C1'B C4'B C9'B C8'B 178.9(5)
Ru2 C4'B C9'B C8'B 54.3(4)
C5'B C4'B C9'B Ru2 -52.9(4)
C1'B C4'B C9'B Ru2 124.6(5)
C7B N2B C6B N1B -171.0(5)
C7B N2B C6B S1B 10.6(7)
C1B N1B C6B N2B 3.7(8)
C1B N1B C6B S1B -177.8(4)
Ru2 S1B C6B N2B -163.7(4)
Ru2 S1B C6B N1B 18.0(5)
C4'B C9'B C8'B C7'B -0.4(7)
Ru2 C9'B C8'B C7'B 54.1(4)
C4'B C9'B C8'B Ru2 -54.4(4)
C6B N2B C7B C8B 81.9(6)
N2B C7B C8B S3B' 155.7(4)
N2B C7B C8B C9B 155.7(4)
N2B C7B C8B S3B -22.4(7)
N2B C7B C8B C9B' -22.4(7)
C10B S3B' C8B C7B 177.1(4)
C10B C9B C8B C7B 177.1(4)
C11B S3B C8B C7B -176.4(5)
C11B C9B' C8B C7B -176.4(5)
C9'B C8'B C7'B C6'B -0.6(7)
Ru2 C8'B C7'B C6'B 52.4(4)
C9'B C8'B C7'B C10" -177.5(5)
Ru2 C8'B C7'B C10" -124.4(5)
C9'B C8'B C7'B Ru2 -53.1(4)
C8B C9B C10B C11B 1.9(6)
C8B S3B' C10B C11B 1.9(6)
C4'B C5'B C6'B C7'B 0.5(7)
Ru2 C5'B C6'B C7'B -54.3(4)
C4'B C5'B C6'B Ru2 54.8(4)
C8'B C7'B C6'B C5'B 0.6(7)
C10" C7'B C6'B C5'B 177.4(5)
Ru2 C7'B C6'B C5'B 53.4(4)
C8'B C7'B C6'B Ru2 -52.9(4)
C10" C7'B C6'B Ru2 124.0(4)
C8B S3B C11B C10B -4.1(7)
C8B C9B' C11B C10B -4.1(7)
C9'B C4'B C1'B C3'B -16.7(8)
C5'B C4'B C1'B C3'B 160.8(5)
Ru2 C4'B C1'B C3'B 74.2(7)
C9'B C4'B C1'B C2'B 108.9(6)
C5'B C4'B C1'B C2'B -73.7(6)
Ru2 C4'B C1'B C2'B -160.2(5)
